data_4000910
loop_
_publ_author_name
'Fern\'andez de Luis, Roberto'
'Urtiaga, M. Karmele'
'Mesa, Jos\'e L.'
'Vidal, Karmele'
'Lezama, Luis'
'Rojo, Te\'ofilo'
'Arriortua, Mar\'ia I.'

_publ_section_title
;
 Short-Range and Long-Range Magnetic Ordering, in Third Generation
 Brannerite Type Inorganic&#x2212;Organic Vanadates:
 [{Mn(Bpy)}(VO3)2]&#x2248;(H2O)1.16and
 [{Mn(Bpy)0.5}(VO3)2]&#x2248;(H2O)0.62
;
_journal_issue 19
_journal_name_full 'Chemistry of Materials'
_journal_page_first 5543
_journal_paper_doi 10.1021/cm1015433
_journal_volume 22
_journal_year 2010
_chemical_compound_source 'synthesised by authors, see text'
_chemical_formula_moiety 'C10 H8 Mn N2 O6 V2'
_chemical_formula_sum 'C10 H8 Mn N2 O7.2 V2'
_chemical_formula_weight 427.56
_chemical_name_systematic
;
 ?
;
_space_group_IT_number 12
_symmetry_cell_setting monoclinic
_symmetry_space_group_name_Hall '-C 2y'
_symmetry_space_group_name_H-M 'C 1 2/m 1'
_atom_sites_solution_hydrogens geom
_atom_sites_solution_primary direct
_atom_sites_solution_secondary difmap
_audit_conform_dict_location ftp://ftp.iucr.org/pub/cif_core.dic
_audit_conform_dict_name cif_core.dic
_audit_conform_dict_version 2.3
_audit_creation_date 2009-11-28T15:09:14-00:00
_audit_creation_method 'WinGX routine CIF_UPDATE'
_cell_angle_alpha 90
_cell_angle_beta 100.77(5)
_cell_angle_gamma 90
_cell_formula_units_Z 2
_cell_length_a 16.706(5)
_cell_length_b 3.5265(4)
_cell_length_c 11.558(5)
_cell_measurement_reflns_used 1559
_cell_measurement_temperature 293(2)
_cell_measurement_theta_max 28.8729
_cell_measurement_theta_min 2.7684
_cell_volume 668.9(4)
_computing_cell_refinement
;
        CrysAlis RED, Oxford Diffraction Ltd.,
        Version 1.171.29.2 (release 20-01-2006 CrysAlis171 .NET)
        (compiled Jan 20 2006,12:36:28)
;
_computing_data_collection
;
        CrysAlis CCD, Oxford Diffraction Ltd.,
        Version 1.171.29.2 (release 20-01-2006 CrysAlis171 .NET)
        (compiled Jan 20 2006,12:36:28)
;
_computing_data_reduction
;
        CrysAlis RED, Oxford Diffraction Ltd.,
        Version 1.171.29.2 (release 20-01-2006 CrysAlis171 .NET)
        (compiled Jan 20 2006,12:36:28)
;
_computing_molecular_graphics 'PLATON (Spek, 1990), (Spek, 1998)'
_computing_structure_refinement 'SHELXL-97 (Sheldrick, 1997)'
_computing_structure_solution 'SIR-92 (Altomare, 1993)'
_diffrn_ambient_temperature 293(2)
_diffrn_detector_area_resol_mean 8.3504
_diffrn_measured_fraction_theta_max 0.988
_diffrn_measurement_device_type 'Oxford XCalibur2'
_diffrn_measurement_method 'profile data from q/2q scans'
_diffrn_orient_matrix_UB_11 0.0058103007
_diffrn_orient_matrix_UB_12 0.0099000678
_diffrn_orient_matrix_UB_13 0.0623075476
_diffrn_orient_matrix_UB_21 0.0427615917
_diffrn_orient_matrix_UB_22 0.0096085159
_diffrn_orient_matrix_UB_23 0.0031562502
_diffrn_orient_matrix_UB_31 -0.0023555993
_diffrn_orient_matrix_UB_32 0.2006608682
_diffrn_orient_matrix_UB_33 -0.0032409877
_diffrn_radiation_monochromator graphite
_diffrn_radiation_source 'fine-focus sealed X-ray tube'
_diffrn_radiation_type MoK\a
_diffrn_radiation_wavelength 0.71073
_diffrn_reflns_av_R_equivalents 0.000
_diffrn_reflns_av_unetI/netI 0.0952
_diffrn_reflns_limit_h_max 20
_diffrn_reflns_limit_h_min -20
_diffrn_reflns_limit_k_max 4
_diffrn_reflns_limit_k_min -4
_diffrn_reflns_limit_l_max 14
_diffrn_reflns_limit_l_min -14
_diffrn_reflns_number 3964
_diffrn_reflns_theta_max 26.34
_diffrn_reflns_theta_min 3.32
_diffrn_standards_decay_% 0
_diffrn_standards_interval_count 50
_diffrn_standards_number 28
_exptl_absorpt_coefficient_mu 2.336
_exptl_absorpt_correction_T_max 0.96039
_exptl_absorpt_correction_T_min 0.76419
_exptl_absorpt_correction_type analytical
_exptl_absorpt_process_details
;
        CrysAlis RED, Oxford Diffraction Ltd.,
        Version 1.171.29.2 (release 20-01-2006 CrysAlis171 .NET)
        (compiled Jan 20 2006,12:36:28)
Analytical numeric absorption correction using a multifaceted crystal
                model based on expressions derived by R.C. Clark & J.S. Reid.
        (Clark, R. C. & Reid, J. S. (1995). Acta Cryst. A51, 887-897)
;
_exptl_crystal_colour orange
_exptl_crystal_density_diffrn 2.123
_exptl_crystal_density_meas 2.11(1)
_exptl_crystal_density_method flotation
_exptl_crystal_description plate
_exptl_crystal_F_000 421.2
_exptl_crystal_size_max 0.10268
_exptl_crystal_size_mid 0.05339
_exptl_crystal_size_min 0.00632
_refine_diff_density_max 1.584
_refine_diff_density_min -0.706
_refine_diff_density_rms 0.150
_refine_ls_extinction_method none
_refine_ls_goodness_of_fit_ref 0.84
_refine_ls_hydrogen_treatment constr
_refine_ls_matrix_type full
_refine_ls_number_parameters 86
_refine_ls_number_reflns 798
_refine_ls_number_restraints 3
_refine_ls_restrained_S_all 0.842
_refine_ls_R_factor_all 0.0921
_refine_ls_R_factor_gt 0.0511
_refine_ls_shift/su_max 0.000
_refine_ls_shift/su_mean 0.000
_refine_ls_structure_factor_coef Fsqd
_refine_ls_weighting_details 'calc w=1/[\s^2^(Fo^2^)+(0.0786P)^2^+0.0000P] where P=(Fo^2^+2Fc^2^)/3'
_refine_ls_weighting_scheme calc
_refine_ls_wR_factor_gt 0.1175
_refine_ls_wR_factor_ref 0.129
_reflns_number_gt 594
_reflns_number_total 798
_reflns_threshold_expression >2sigma(I)
_cod_data_source_file cm1015433_si_003.cif
_cod_data_source_block '[Mn(C~10~H~8~N~2~)(VO~3~)~2~].(H~2~O)~1.24'
_cod_original_formula_sum 'C10 H8 Mn N2 O7.20 V2'
_cod_database_code 4000910

loop_
_symmetry_equiv_pos_as_xyz
'x, y, z'
'-x, y, -z'
'x+1/2, y+1/2, z'
'-x+1/2, y+1/2, -z'
'-x, -y, -z'
'x, -y, z'
'-x+1/2, -y+1/2, -z'
'x+1/2, -y+1/2, z'

loop_
_atom_site_label
_atom_site_type_symbol
_atom_site_fract_x
_atom_site_fract_y
_atom_site_fract_z
_atom_site_U_iso_or_equiv
_atom_site_adp_type
_atom_site_occupancy
_atom_site_symmetry_multiplicity
_atom_site_calc_flag
_atom_site_refinement_flags
_atom_site_disorder_assembly
_atom_site_disorder_group
N1 N 1.00377(18) 0.5000 0.3087(3) 0.0219(7) Uani 1 2 d SD . .
C3 C 1.00046(19) 0.5000 0.0621(3) 0.0120(7) Uani 1 2 d SD . .
C1 C 1.0693(3) 0.6079(13) 0.2632(4) 0.0239(18) Uani 0.50 1 d PD A -1
H1 H 1.1161 0.6815 0.3153 0.029 Uiso 0.50 1 calc PR A -1
C2 C 1.0708(3) 0.6152(11) 0.1449(4) 0.0202(15) Uani 0.50 1 d PD A -1
H2 H 1.1174 0.6947 0.1188 0.024 Uiso 0.50 1 calc PR A -1
C4 C 0.9326(3) 0.417(2) 0.1109(4) 0.023(2) Uani 0.50 1 d PD A -1
H4 H 0.8835 0.3621 0.0613 0.028 Uiso 0.50 1 calc PR A -1
C5 C 0.9362(3) 0.4123(17) 0.2276(4) 0.022(2) Uani 0.50 1 d PD A -1
H5 H 0.8893 0.3449 0.2551 0.026 Uiso 0.50 1 calc PR A -1
O1 O 0.91328(13) 0.0000 0.4720(2) 0.0242(6) Uani 1 2 d S . .
O2 O 0.79447(14) 0.5000 0.4889(2) 0.0287(6) Uani 1 2 d S . .
O3 O 0.78100(14) 0.0000 0.2998(2) 0.0339(7) Uani 1 2 d S . .
V1 V 0.80891(3) 0.0000 0.44113(5) 0.0217(2) Uani 1 2 d S . .
Mn1 Mn 1.0000 0.5000 0.5000 0.0218(2) Uani 1 4 d S . .
O1W O 0.7526(8) -0.136(4) 0.0608(13) 0.029(4) Uiso 0.13 1 d P . 1
O2W O 0.7635(6) 0.132(3) -0.0628(10) 0.028(3) Uiso 0.17 1 d P . 2

loop_
_atom_site_aniso_label
_atom_site_aniso_U_11
_atom_site_aniso_U_22
_atom_site_aniso_U_33
_atom_site_aniso_U_23
_atom_site_aniso_U_13
_atom_site_aniso_U_12
N1 0.0218(15) 0.0289(18) 0.0147(16) 0.000 0.0024(13) 0.000
C3 0.0150(16) 0.0147(18) 0.0069(17) 0.000 0.0034(14) 0.000
C1 0.011(2) 0.039(5) 0.019(2) -0.006(2) -0.0036(19) 0.003(2)
C2 0.020(2) 0.031(4) 0.011(2) 0.0015(19) 0.0056(19) 0.002(2)
C4 0.022(2) 0.030(7) 0.018(2) 0.004(2) 0.0025(19) 0.001(2)
C5 0.014(2) 0.029(7) 0.023(2) 0.006(2) 0.0076(19) -0.002(2)
O1 0.0120(12) 0.0434(17) 0.0172(13) 0.000 0.0026(10) 0.000
O2 0.0182(13) 0.0405(16) 0.0299(16) 0.000 0.0107(12) 0.000
O3 0.0226(14) 0.0655(19) 0.0119(14) 0.000 -0.0015(12) 0.000
V1 0.0107(3) 0.0428(5) 0.0124(3) 0.000 0.0039(3) 0.000
Mn1 0.0163(4) 0.0422(6) 0.0073(4) 0.000 0.0031(3) 0.000

loop_
_atom_type_symbol
_atom_type_description
_atom_type_scat_dispersion_real
_atom_type_scat_dispersion_imag
_atom_type_scat_source
C C 0.0033 0.0016 'International Tables Vol C Tables 4.2.6.8 and 6.1.1.4'
H H 0 0 'International Tables Vol C Tables 4.2.6.8 and 6.1.1.4'
N N 0.0061 0.0033 'International Tables Vol C Tables 4.2.6.8 and 6.1.1.4'
O O 0.0106 0.006 'International Tables Vol C Tables 4.2.6.8 and 6.1.1.4'
V V 0.3005 0.5294 'International Tables Vol C Tables 4.2.6.8 and 6.1.1.4'
Mn Mn 0.3368 0.7283 'International Tables Vol C Tables 4.2.6.8 and 6.1.1.4'

loop_
_geom_angle_atom_site_label_1
_geom_angle_atom_site_label_2
_geom_angle_atom_site_label_3
_geom_angle
_geom_angle_site_symmetry_1
_geom_angle_site_symmetry_3
C1 N1 C1 32.6(4) . 6_565
C1 N1 C5 107.2(3) . 6_565
C1 N1 C5 115.1(4) 6_565 6_565
C1 N1 C5 115.1(4) . .
C1 N1 C5 107.2(3) 6_565 .
C5 N1 C5 26.3(5) 6_565 .
C1 N1 Mn1 124.1(3) . .
C1 N1 Mn1 124.1(3) 6_565 .
C5 N1 Mn1 120.7(3) 6_565 .
C5 N1 Mn1 120.7(3) . .
C4 C3 C4 24.5(6) 6_565 .
C4 C3 C2 107.3(3) 6_565 .
C4 C3 C2 114.7(3) . .
C4 C3 C2 114.7(3) 6_565 6_565
C4 C3 C2 107.3(3) . 6_565
C2 C3 C2 33.0(3) . 6_565
C4 C3 C3 123.4(4) 6_565 5_765
C4 C3 C3 123.4(4) . 5_765
C2 C3 C3 121.7(4) . 5_765
C2 C3 C3 121.7(4) 6_565 5_765
N1 C1 C2 123.9(4) . .
N1 C1 H1 118.0 . .
C2 C1 H1 118.0 . .
C1 C2 C3 119.8(4) . .
C1 C2 H2 120.1 . .
C3 C2 H2 120.1 . .
C5 C4 C3 121.7(4) . .
C5 C4 H4 119.1 . .
C3 C4 H4 119.1 . .
C4 C5 N1 124.5(4) . .
C4 C5 H5 117.8 . .
N1 C5 H5 117.8 . .
V1 O1 Mn1 128.92(4) . .
V1 O1 Mn1 128.92(4) . 1_545
Mn1 O1 Mn1 102.14(9) . 1_545
V1 O2 V1 139.94(14) . 1_565
V1 O2 V1 106.36(7) . 7_656
V1 O2 V1 106.36(7) 1_565 7_656
O3 V1 O1 107.54(13) . .
O3 V1 O2 105.63(8) . .
O1 V1 O2 96.92(8) . .
O3 V1 O2 105.63(8) . 1_545
O1 V1 O2 96.92(8) . 1_545
O2 V1 O2 139.94(14) . 1_545
O3 V1 O2 107.19(12) . 7_656
O1 V1 O2 145.27(11) . 7_656
O2 V1 O2 73.64(7) . 7_656
O2 V1 O2 73.64(7) 1_545 7_656
N1 Mn1 N1 180.0 5_766 .
N1 Mn1 O1 89.67(8) 5_766 5_766
N1 Mn1 O1 90.33(8) . 5_766
N1 Mn1 O1 90.33(8) 5_766 .
N1 Mn1 O1 89.67(8) . .
O1 Mn1 O1 180.00(9) 5_766 .
N1 Mn1 O1 89.67(8) 5_766 5_756
N1 Mn1 O1 90.33(8) . 5_756
O1 Mn1 O1 102.14(9) 5_766 5_756
O1 Mn1 O1 77.86(9) . 5_756
N1 Mn1 O1 90.33(8) 5_766 1_565
N1 Mn1 O1 89.67(8) . 1_565
O1 Mn1 O1 77.86(9) 5_766 1_565
O1 Mn1 O1 102.14(9) . 1_565
O1 Mn1 O1 180.0 5_756 1_565
O1W O1W O1W 119.9(10) 6 7_645
O2W O2W O2W 117.6(6) 6 7_655

loop_
_geom_bond_atom_site_label_1
_geom_bond_atom_site_label_2
_geom_bond_distance
_geom_bond_site_symmetry_2
N1 C1 1.354(5) .
N1 C1 1.354(5) 6_565
N1 C5 1.361(6) 6_565
N1 C5 1.361(6) .
N1 Mn1 2.224(3) .
C3 C4 1.389(5) 6_565
C3 C4 1.389(5) .
C3 C2 1.429(6) .
C3 C2 1.429(6) 6_565
C3 C3 1.432(6) 5_765
C1 C2 1.372(7) .
C1 H1 0.9300 .
C2 H2 0.9300 .
C4 C5 1.338(7) .
C4 H4 0.9300 .
C5 H5 0.9300 .
O1 V1 1.713(2) .
O1 Mn1 2.2666(14) .
O1 Mn1 2.2666(14) 1_545
O2 V1 1.8768(9) .
O2 V1 1.8768(9) 1_565
O2 V1 2.039(2) 7_656
O3 V1 1.613(3) .
V1 O2 1.8768(9) 1_545
V1 O2 2.039(2) 7_656
Mn1 N1 2.224(3) 5_766
Mn1 O1 2.2666(14) 5_766
Mn1 O1 2.2666(14) 5_756
Mn1 O1 2.2666(14) 1_565
O1W O1W 0.96(3) 6
O1W O1W 1.61(3) 7_645
O2W O2W 0.928(19) 6
O2W O2W 1.80(2) 7_655

loop_
_geom_torsion_atom_site_label_1
_geom_torsion_atom_site_label_2
_geom_torsion_atom_site_label_3
_geom_torsion_atom_site_label_4
_geom_torsion
_geom_torsion_site_symmetry_1
_geom_torsion_site_symmetry_4
C1 N1 C1 C2 80.0(4) 6_565 .
C5 N1 C1 C2 -29.8(5) 6_565 .
C5 N1 C1 C2 -2.8(6) . .
Mn1 N1 C1 C2 -178.6(3) . .
N1 C1 C2 C3 -0.7(6) . .
C4 C3 C2 C1 30.0(5) 6_565 .
C4 C3 C2 C1 4.9(5) . .
C2 C3 C2 C1 -78.9(4) 6_565 .
C3 C3 C2 C1 -179.5(3) 5_765 .
C4 C3 C4 C5 -83.1(6) 6_565 .
C2 C3 C4 C5 -5.8(7) . .
C2 C3 C4 C5 28.8(7) 6_565 .
C3 C3 C4 C5 178.7(5) 5_765 .
C3 C4 C5 N1 2.4(10) . .
C1 N1 C5 C4 2.1(7) . .
C1 N1 C5 C4 -32.0(7) 6_565 .
C5 N1 C5 C4 80.0(6) 6_565 .
Mn1 N1 C5 C4 177.9(5) . .
Mn1 O1 V1 O3 90.88(14) . .
Mn1 O1 V1 O3 -90.88(14) 1_545 .
Mn1 O1 V1 O2 -17.97(17) . .
Mn1 O1 V1 O2 160.28(15) 1_545 .
Mn1 O1 V1 O2 -160.28(15) . 1_545
Mn1 O1 V1 O2 17.97(17) 1_545 1_545
Mn1 O1 V1 O2 -89.12(14) . 7_656
Mn1 O1 V1 O2 89.12(14) 1_545 7_656
V1 O2 V1 O3 -39.9(2) 1_565 .
V1 O2 V1 O3 103.75(13) 7_656 .
V1 O2 V1 O1 70.6(2) 1_565 .
V1 O2 V1 O1 -145.81(12) 7_656 .
V1 O2 V1 O2 180.000(1) 1_565 1_545
V1 O2 V1 O2 -36.4(3) 7_656 1_545
V1 O2 V1 O2 -143.6(3) 1_565 7_656
V1 O2 V1 O2 0.0 7_656 7_656
C1 N1 Mn1 N1 160(100) . 5_766
C1 N1 Mn1 N1 -160(100) 6_565 5_766
C5 N1 Mn1 N1 15(100) 6_565 5_766
C5 N1 Mn1 N1 -15(100) . 5_766
C1 N1 Mn1 O1 31.2(2) . 5_766
C1 N1 Mn1 O1 70.9(2) 6_565 5_766
C5 N1 Mn1 O1 -113.6(3) 6_565 5_766
C5 N1 Mn1 O1 -144.2(3) . 5_766
C1 N1 Mn1 O1 -148.8(2) . .
C1 N1 Mn1 O1 -109.1(2) 6_565 .
C5 N1 Mn1 O1 66.4(3) 6_565 .
C5 N1 Mn1 O1 35.8(3) . .
C1 N1 Mn1 O1 -70.9(2) . 5_756
C1 N1 Mn1 O1 -31.2(2) 6_565 5_756
C5 N1 Mn1 O1 144.2(3) 6_565 5_756
C5 N1 Mn1 O1 113.6(3) . 5_756
C1 N1 Mn1 O1 109.1(2) . 1_565
C1 N1 Mn1 O1 148.8(2) 6_565 1_565
C5 N1 Mn1 O1 -35.8(3) 6_565 1_565
C5 N1 Mn1 O1 -66.4(3) . 1_565
V1 O1 Mn1 N1 89.02(16) . 5_766
Mn1 O1 Mn1 N1 -89.59(10) 1_545 5_766
V1 O1 Mn1 N1 -90.98(16) . .
Mn1 O1 Mn1 N1 90.41(10) 1_545 .
V1 O1 Mn1 O1 -50(100) . 5_766
Mn1 O1 Mn1 O1 132(100) 1_545 5_766
V1 O1 Mn1 O1 178.6(2) . 5_756
Mn1 O1 Mn1 O1 0.0 1_545 5_756
V1 O1 Mn1 O1 -1.4(2) . 1_565
Mn1 O1 Mn1 O1 180.0 1_545 1_565
